data_2208180
loop_
_publ_author_name
'Esterhuysen, Catharine'
'Bredenkamp, Martin W.'
'van Kralingen, Leon'
'Adendorff, Hanelie J.'
'Jacobs, Edmund P.'
'Swart, Pieter'

_publ_section_title
;
 Aqua[3,6-bis(methoxycarbonylmethyl)-3,6-diazaoctanedioato]copper(II)
 dihydrate
;
_journal_coeditor_code TK2001
_journal_issue 2
_journal_name_full 'Acta Crystallographica Section E'
_journal_page_first m355
_journal_page_last m357
_journal_paper_doi 10.1107/S1600536806001279
_journal_volume 62
_journal_year 2006
_chemical_formula_iupac '[Cu (C12 H18 N2 O8) (H2 O1)], 2H2 O'
_chemical_formula_moiety 'C12 H20 Cu N2 O9, 2H2 O'
_chemical_formula_sum 'C12 H24 Cu N2 O11'
_chemical_formula_weight 435.87
_chemical_name_systematic
;Aqua[N,N'-bis(methoxycarbonylmethyl)-3,6-diazaoctanedioato]copper(II)
 dihydrate
;
_space_group_IT_number 4
_symmetry_cell_setting monoclinic
_symmetry_space_group_name_Hall 'P 2yb'
_symmetry_space_group_name_H-M 'P 1 21 1'
_atom_sites_solution_hydrogens geom
_atom_sites_solution_primary heavy
_atom_sites_solution_secondary difmap
_audit_creation_method SHELXL-97
_cell_angle_alpha 90
_cell_angle_beta 104.31(3)
_cell_angle_gamma 90
_cell_formula_units_Z 2
_cell_length_a 7.5208(15)
_cell_length_b 13.158(3)
_cell_length_c 9.5684(19)
_cell_measurement_reflns_used 1895
_cell_measurement_temperature 173(2)
_cell_measurement_theta_max 27.5
_cell_measurement_theta_min 1.0
_cell_volume 917.5(4)
_computing_cell_refinement 'DENZO-SMN (Otwinowski & Minor, 1997)'
_computing_data_collection 'COLLECT (Nonius, 1998)'
_computing_data_reduction DENZO-SMN
_computing_molecular_graphics 'X-SEED (Barbour, 2001)'
_computing_publication_material X-SEED
_computing_structure_refinement 'SHELXL97 (Sheldrick, 1997)'
_computing_structure_solution 'SHELXS97 (Sheldrick, 1997)'
_diffrn_ambient_temperature 173(2)
_diffrn_measured_fraction_theta_full 0.988
_diffrn_measured_fraction_theta_max 0.988
_diffrn_measurement_device_type 'Nonius KappaCCD'
_diffrn_measurement_method '\f and \w scans to fill Ewald sphere'
_diffrn_radiation_monochromator graphite
_diffrn_radiation_source 'fine-focus sealed tube'
_diffrn_radiation_type MoK\a
_diffrn_radiation_wavelength 0.71073
_diffrn_reflns_av_R_equivalents 0.025
_diffrn_reflns_av_sigmaI/netI 0.049
_diffrn_reflns_limit_h_max 8
_diffrn_reflns_limit_h_min -9
_diffrn_reflns_limit_k_max 14
_diffrn_reflns_limit_k_min -16
_diffrn_reflns_limit_l_max 11
_diffrn_reflns_limit_l_min -7
_diffrn_reflns_number 4595
_diffrn_reflns_theta_full 26.0
_diffrn_reflns_theta_max 26.0
_diffrn_reflns_theta_min 2.2
_diffrn_standards_decay_% 0
_diffrn_standards_number 0
_exptl_absorpt_coefficient_mu 1.249
_exptl_absorpt_correction_T_max 0.86
_exptl_absorpt_correction_T_min 0.70
_exptl_absorpt_correction_type multi-scan
_exptl_absorpt_process_details '(SCALEPACK; Otwinowski & Minor, 1997)'
_exptl_crystal_colour deep-blue
_exptl_crystal_density_diffrn 1.578
_exptl_crystal_density_method 'not measured'
_exptl_crystal_description prism
_exptl_crystal_F_000 454
_exptl_crystal_size_max 0.37
_exptl_crystal_size_mid 0.25
_exptl_crystal_size_min 0.12
_refine_diff_density_max 0.40
_refine_diff_density_min -0.29
_refine_ls_abs_structure_details 'Flack (1983)'
_refine_ls_abs_structure_Flack 0.019(14)
_refine_ls_extinction_method none
_refine_ls_goodness_of_fit_ref 1.04
_refine_ls_hydrogen_treatment mixed
_refine_ls_matrix_type full
_refine_ls_number_parameters 259
_refine_ls_number_reflns 3207
_refine_ls_number_restraints 10
_refine_ls_restrained_S_all 1.04
_refine_ls_R_factor_all 0.038
_refine_ls_R_factor_gt 0.033
_refine_ls_shift/su_max 0.000
_refine_ls_shift/su_mean 0.000
_refine_ls_structure_factor_coef Fsqd
_refine_ls_weighting_details 'calc w = 1/[\s^2^(Fo^2^)+(0.0345P)^2^+0.0434P] where P = (Fo^2^+2Fc^2^)/3'
_refine_ls_weighting_scheme calc
_refine_ls_wR_factor_gt 0.070
_refine_ls_wR_factor_ref 0.072
_reflns_number_gt 2958
_reflns_number_total 3207
_reflns_threshold_expression I>2\s(I)
_cod_data_source_file tk2001.cif
_cod_data_source_block I
_cod_original_sg_symbol_H-M 'P 21'
_cod_database_code 2208180
_cod_database_fobs_code 2208180

loop_
_symmetry_equiv_pos_as_xyz
'x, y, z'
'-x, y+1/2, -z'

loop_
_atom_site_label
_atom_site_fract_x
_atom_site_fract_y
_atom_site_fract_z
_atom_site_U_iso_or_equiv
_atom_site_adp_type
_atom_site_calc_flag
_atom_site_refinement_flags
_atom_site_occupancy
_atom_site_type_symbol
Cu1 0.23557(4) 0.25030(4) 0.00962(3) 0.02389(11) Uani d . 1 Cu
C2 0.5768(3) 0.2594(4) -0.0698(3) 0.0307(7) Uani d . 1 C
H2A 0.6768 0.3099 -0.0593 0.037 Uiso calc R 1 H
H2B 0.5885 0.2108 -0.1461 0.037 Uiso calc R 1 H
N1 0.3977(3) 0.3126(2) -0.1159(3) 0.0268(6) Uani d . 1 N
O4 0.0183(3) 0.32292(18) -0.0974(2) 0.0305(5) Uani d . 1 O
O1 0.4575(3) 0.18617(19) 0.1147(2) 0.0329(5) Uani d . 1 O
O2 0.2076(3) 0.1354(2) -0.2088(3) 0.0469(7) Uani d . 1 O
N2 0.2834(3) 0.4052(2) 0.1303(3) 0.0241(6) Uani d . 1 N
O3 0.1949(4) 0.1715(2) -0.4398(3) 0.0545(7) Uani d . 1 O
C7 0.3275(5) 0.3967(3) 0.2864(4) 0.0347(8) Uani d . 1 C
H7A 0.4366 0.3525 0.3176 0.042 Uiso calc R 1 H
H7B 0.2240 0.3626 0.3142 0.042 Uiso calc R 1 H
C4 0.3165(5) 0.2962(3) -0.2721(4) 0.0344(8) Uani d . 1 C
H4A 0.4127 0.3046 -0.3255 0.041 Uiso calc R 1 H
H4B 0.2204 0.3479 -0.3078 0.041 Uiso calc R 1 H
C5 0.2338(5) 0.1918(3) -0.3003(4) 0.0376(9) Uani d . 1 C
O5 0.7552(3) 0.1706(2) 0.1334(3) 0.0427(6) Uani d . 1 O
O9 0.1030(3) 0.17133(19) 0.1246(3) 0.0333(6) Uani d D 1 O
H91 -0.006(3) 0.188(2) 0.111(4) 0.040 Uiso d D 1 H
H92 0.111(4) 0.1074(14) 0.127(4) 0.040 Uiso d D 1 H
O8 -0.1329(3) 0.46735(18) -0.1410(3) 0.0417(6) Uani d . 1 O
O6 0.4207(4) 0.4810(2) 0.5079(3) 0.0529(7) Uani d . 1 O
O7 0.3460(4) 0.5790(2) 0.3125(3) 0.0559(8) Uani d . 1 O
C6 0.6001(4) 0.2027(3) 0.0701(3) 0.0279(7) Uani d . 1 C
C12 -0.0084(4) 0.4148(3) -0.0673(3) 0.0283(7) Uani d . 1 C
C10 0.4160(4) 0.4230(3) -0.0817(4) 0.0323(8) Uani d . 1 C
H10A 0.3051 0.4590 -0.1368 0.039 Uiso calc R 1 H
H10B 0.5231 0.4505 -0.1122 0.039 Uiso calc R 1 H
C11 0.4404(5) 0.4428(3) 0.0780(4) 0.0318(8) Uani d . 1 C
H11A 0.5540 0.4090 0.1326 0.038 Uiso calc R 1 H
H11B 0.4545 0.5167 0.0964 0.038 Uiso calc R 1 H
C13 0.1123(4) 0.4618(3) 0.0697(4) 0.0340(8) Uani d . 1 C
H13A 0.1441 0.5321 0.0481 0.041 Uiso calc R 1 H
H13B 0.0408 0.4657 0.1436 0.041 Uiso calc R 1 H
C9 0.3655(5) 0.4960(3) 0.3668(4) 0.0353(8) Uani d . 1 C
C8 0.1023(7) 0.0735(5) -0.4823(6) 0.0853(17) Uani d . 1 C
H8A 0.0783 0.0653 -0.5871 0.128 Uiso calc R 1 H
H8B -0.0141 0.0720 -0.4536 0.128 Uiso calc R 1 H
H8C 0.1811 0.0180 -0.4344 0.128 Uiso calc R 1 H
O11 0.8627(8) 0.3366(3) 0.3498(5) 0.1052(14) Uani d D 1 O
H111 0.813(9) 0.335(5) 0.418(5) 0.126 Uiso d D 1 H
H112 0.859(9) 0.283(3) 0.306(6) 0.126 Uiso d D 1 H
O10 -0.2262(7) 0.2879(4) -0.3848(4) 0.1058(16) Uani d D 1 O
H101 -0.219(9) 0.325(4) -0.316(5) 0.127 Uiso d D 1 H
H102 -0.265(10) 0.230(2) -0.380(7) 0.127 Uiso d D 1 H
C14 0.4641(7) 0.5707(4) 0.5992(4) 0.0605(12) Uani d . 1 C
H14A 0.5024 0.5498 0.7005 0.091 Uiso calc R 1 H
H14B 0.3553 0.6142 0.5848 0.091 Uiso calc R 1 H
H14C 0.5639 0.6085 0.5736 0.091 Uiso calc R 1 H

loop_
_atom_site_aniso_label
_atom_site_aniso_U_11
_atom_site_aniso_U_22
_atom_site_aniso_U_33
_atom_site_aniso_U_12
_atom_site_aniso_U_13
_atom_site_aniso_U_23
Cu1 0.01935(16) 0.02059(18) 0.03275(19) 0.0005(2) 0.00838(12) 0.0034(2)
C2 0.0244(13) 0.033(2) 0.0393(16) 0.0009(18) 0.0169(11) 0.0021(19)
N1 0.0297(13) 0.0230(15) 0.0306(15) 0.0005(12) 0.0129(11) 0.0015(12)
O4 0.0244(11) 0.0217(13) 0.0404(13) 0.0032(10) -0.0014(9) -0.0025(10)
O1 0.0205(10) 0.0378(14) 0.0435(14) 0.0038(10) 0.0138(9) 0.0114(12)
O2 0.0627(17) 0.0366(16) 0.0413(16) -0.0125(14) 0.0125(13) -0.0025(13)
N2 0.0239(12) 0.0209(14) 0.0265(15) 0.0010(11) 0.0042(10) -0.0007(11)
O3 0.0694(17) 0.059(2) 0.0336(16) -0.0091(15) 0.0094(13) -0.0123(14)
C7 0.0398(18) 0.033(2) 0.031(2) -0.0009(16) 0.0089(15) 0.0002(15)
C4 0.041(2) 0.036(2) 0.0283(19) -0.0021(17) 0.0124(15) 0.0032(15)
C5 0.038(2) 0.040(2) 0.036(2) 0.0077(18) 0.0121(16) -0.0032(18)
O5 0.0202(12) 0.0593(18) 0.0500(16) 0.0076(12) 0.0115(10) 0.0118(13)
O9 0.0209(11) 0.0281(14) 0.0546(16) 0.0001(10) 0.0164(11) 0.0077(12)
O8 0.0292(12) 0.0256(14) 0.0604(17) 0.0066(11) -0.0076(11) 0.0000(12)
O6 0.086(2) 0.0474(18) 0.0215(13) -0.0055(15) 0.0058(12) 0.0002(12)
O7 0.099(2) 0.0322(17) 0.0313(15) -0.0053(15) 0.0066(14) -0.0003(12)
C6 0.0214(16) 0.0284(18) 0.0356(19) -0.0014(13) 0.0104(13) -0.0036(14)
C12 0.0230(16) 0.0238(19) 0.039(2) -0.0008(14) 0.0089(14) -0.0015(15)
C10 0.0328(17) 0.028(2) 0.038(2) -0.0048(15) 0.0126(14) 0.0023(15)
C11 0.0360(18) 0.0196(18) 0.038(2) -0.0060(14) 0.0065(14) -0.0043(14)
C13 0.0328(17) 0.030(2) 0.0370(19) 0.0025(15) 0.0044(14) -0.0049(16)
C9 0.0366(18) 0.038(2) 0.0297(19) -0.0043(16) 0.0057(14) 0.0022(16)
C8 0.087(4) 0.098(5) 0.067(4) -0.016(3) 0.011(3) -0.021(3)
O11 0.160(4) 0.065(3) 0.091(3) 0.006(3) 0.032(3) -0.005(2)
O10 0.125(3) 0.134(4) 0.056(2) -0.046(3) 0.019(2) -0.031(2)
C14 0.091(3) 0.057(3) 0.032(2) -0.010(3) 0.012(2) -0.011(2)

loop_
_atom_type_symbol
_atom_type_description
_atom_type_scat_dispersion_real
_atom_type_scat_dispersion_imag
_atom_type_scat_source
C C 0.0033 0.0016 'International Tables Vol C Tables 4.2.6.8 and 6.1.1.4'
H H 0.0000 0.0000 'International Tables Vol C Tables 4.2.6.8 and 6.1.1.4'
N N 0.0061 0.0033 'International Tables Vol C Tables 4.2.6.8 and 6.1.1.4'
O O 0.0106 0.0060 'International Tables Vol C Tables 4.2.6.8 and 6.1.1.4'
Cu Cu 0.3201 1.2651 'International Tables Vol C Tables 4.2.6.8 and 6.1.1.4'

loop_
_geom_angle_atom_site_label_1
_geom_angle_atom_site_label_2
_geom_angle_atom_site_label_3
_geom_angle
_geom_angle_publ_flag
O1 Cu1 O4 176.58(11) yes
O2 Cu1 O9 101.32(10) yes
O2 Cu1 N2 154.03(9) yes
O9 Cu1 N1 170.86(12) yes
O9 Cu1 N2 102.95(10) yes
O1 Cu1 O9 88.28(10) ?
O4 Cu1 O9 94.48(10) ?
O1 Cu1 N1 85.28(9) ?
O4 Cu1 N1 92.20(10) ?
O1 Cu1 N2 96.76(10) ?
O4 Cu1 N2 80.68(9) ?
N1 Cu1 N2 84.29(10) ?
O1 Cu1 O2 93.07(10) ?
O4 Cu1 O2 88.37(9) ?
N1 Cu1 O2 72.61(10) ?
N1 C2 C6 113.3(2) ?
N1 C2 H2A 108.9 ?
C6 C2 H2A 108.9 ?
N1 C2 H2B 108.9 ?
C6 C2 H2B 108.9 ?
H2A C2 H2B 107.7 ?
C4 N1 C2 110.4(3) ?
C4 N1 C10 110.9(3) ?
C2 N1 C10 111.5(3) ?
C4 N1 Cu1 111.7(2) ?
C2 N1 Cu1 105.11(19) ?
C10 N1 Cu1 107.07(18) ?
C12 O4 Cu1 120.4(2) ?
C6 O1 Cu1 116.6(2) ?
C5 O2 Cu1 103.7(3) ?
C7 N2 C13 113.4(2) ?
C7 N2 C11 112.1(2) ?
C13 N2 C11 113.0(3) ?
C7 N2 Cu1 114.3(2) ?
C13 N2 Cu1 103.57(18) ?
C11 N2 Cu1 99.42(18) ?
C5 O3 C8 115.3(4) ?
N2 C7 C9 115.1(3) ?
N2 C7 H7A 108.5 ?
C9 C7 H7A 108.5 ?
N2 C7 H7B 108.5 ?
C9 C7 H7B 108.5 ?
H7A C7 H7B 107.5 ?
N1 C4 C5 111.3(3) ?
N1 C4 H4A 109.4 ?
C5 C4 H4A 109.4 ?
N1 C4 H4B 109.4 ?
C5 C4 H4B 109.4 ?
H4A C4 H4B 108.0 ?
O2 C5 O3 125.2(4) ?
O2 C5 C4 124.6(4) ?
O3 C5 C4 110.2(4) ?
Cu1 O9 H91 113(2) ?
Cu1 O9 H92 120(2) ?
H91 O9 H92 110(3) ?
C9 O6 C14 117.2(3) ?
O5 C6 O1 123.1(3) ?
O5 C6 C2 119.3(3) ?
O1 C6 C2 117.5(3) ?
O8 C12 O4 122.9(3) ?
O8 C12 C13 118.0(3) ?
O4 C12 C13 119.1(3) ?
N1 C10 C11 111.7(3) ?
N1 C10 H10A 109.3 ?
C11 C10 H10A 109.3 ?
N1 C10 H10B 109.3 ?
C11 C10 H10B 109.3 ?
H10A C10 H10B 107.9 ?
N2 C11 C10 112.1(3) ?
N2 C11 H11A 109.2 ?
C10 C11 H11A 109.2 ?
N2 C11 H11B 109.2 ?
C10 C11 H11B 109.2 ?
H11A C11 H11B 107.9 ?
N2 C13 C12 114.1(3) ?
N2 C13 H13A 108.7 ?
C12 C13 H13A 108.7 ?
N2 C13 H13B 108.7 ?
C12 C13 H13B 108.7 ?
H13A C13 H13B 107.6 ?
O7 C9 O6 123.3(3) ?
O7 C9 C7 125.4(3) ?
O6 C9 C7 111.3(3) ?
O3 C8 H8A 109.5 ?
O3 C8 H8B 109.5 ?
H8A C8 H8B 109.5 ?
O3 C8 H8C 109.5 ?
H8A C8 H8C 109.5 ?
H8B C8 H8C 109.5 ?
H111 O11 H112 115(4) ?
H101 O10 H102 118(4) ?
O6 C14 H14A 109.5 ?
O6 C14 H14B 109.5 ?
H14A C14 H14B 109.5 ?
O6 C14 H14C 109.5 ?
H14A C14 H14C 109.5 ?
H14B C14 H14C 109.5 ?

loop_
_geom_bond_atom_site_label_1
_geom_bond_atom_site_label_2
_geom_bond_distance
_geom_bond_publ_flag
Cu1 O1 1.918(2) yes
Cu1 O2 2.545(3) yes
Cu1 O4 1.951(2) yes
Cu1 O9 1.956(2) yes
Cu1 N1 2.080(3) yes
Cu1 N2 2.326(3) yes
C2 N1 1.485(4) ?
C2 C6 1.504(5) ?
C2 H2A 0.9900 ?
C2 H2B 0.9900 ?
N1 C4 1.484(4) ?
N1 C10 1.488(4) ?
O4 C12 1.270(4) ?
O1 C6 1.267(4) ?
O2 C5 1.201(5) ?
N2 C7 1.452(4) ?
N2 C13 1.476(4) ?
N2 C11 1.477(4) ?
O3 C5 1.321(4) ?
O3 C8 1.474(6) ?
C7 C9 1.508(5) ?
C7 H7A 0.9900 ?
C7 H7B 0.9900 ?
C4 C5 1.504(5) ?
C4 H4A 0.9900 ?
C4 H4B 0.9900 ?
O5 C6 1.247(4) ?
O9 H91 0.827(17) ?
O9 H92 0.844(18) ?
O8 C12 1.235(4) ?
O6 C9 1.326(4) ?
O6 C14 1.456(5) ?
O7 C9 1.203(5) ?
C12 C13 1.529(5) ?
C10 C11 1.516(5) ?
C10 H10A 0.9900 ?
C10 H10B 0.9900 ?
C11 H11A 0.9900 ?
C11 H11B 0.9900 ?
C13 H13A 0.9900 ?
C13 H13B 0.9900 ?
C8 H8A 0.9800 ?
C8 H8B 0.9800 ?
C8 H8C 0.9800 ?
O11 H111 0.83(4) ?
O11 H112 0.82(4) ?
O10 H101 0.81(4) ?
O10 H102 0.81(4) ?
C14 H14A 0.9800 ?
C14 H14B 0.9800 ?
C14 H14C 0.9800 ?

loop_
_geom_hbond_atom_site_label_D
_geom_hbond_atom_site_label_H
_geom_hbond_atom_site_label_A
_geom_hbond_site_symmetry_A
_geom_hbond_distance_DH
_geom_hbond_distance_HA
_geom_hbond_distance_DA
_geom_hbond_angle_DHA
O10 H102 O7 2_545 0.81(4) 2.23(3) 3.024(5) 167(6)
O9 H92 O8 2_545 0.844(18) 1.851(19) 2.695(4) 178(4)
O9 H91 O5 1_455 0.827(17) 1.88(2) 2.638(3) 153(3)
O11 H112 O5 . 0.82(4) 2.21(3) 2.981(5) 157(7)

loop_
_geom_torsion_atom_site_label_1
_geom_torsion_atom_site_label_2
_geom_torsion_atom_site_label_3
_geom_torsion_atom_site_label_4
_geom_torsion
Cu1 N1 C5 O2 -26.8(2)
N1 C4 C5 O2 12.1(5)
Cu1 N1 C4 C5 -39.8(3)
